data_7719160
loop_
_publ_author_name
'Shang, Meng-Jia'
'Chen, Duyong'
'Zhou, Ren-He'
'Lu, Han-Han'
'Ma, Lin'
'Xiao, Jingyi'
'Zhao, Liang'
'Meng, Yin-Shan'
'Liu, Tao'

_publ_section_title
;
 Unveiling the Relationship between Counterion Size and Spin Crossover
 Dynamics in Hexadentate Schiff-Base Manganese(III) Complexes
;
_journal_name_full 'Dalton Transactions'
_journal_paper_doi 10.1039/D5DT01347J
_journal_year 2025
_chemical_absolute_configuration unk
_chemical_formula_moiety 'C22 H26 F2 Mn N4 O2, N O3'
_chemical_formula_sum 'C22 H26 F2 Mn N5 O5'
_chemical_formula_weight 533.42
_space_group_crystal_system orthorhombic
_space_group_IT_number 19
_space_group_name_Hall 'P 2ac 2ab'
_space_group_name_H-M_alt 'P 21 21 21'
_atom_sites_solution_hydrogens mixed
_atom_sites_solution_primary dual
_atom_sites_solution_secondary difmap
_audit_creation_date 2025-07-03
_audit_creation_method
;
Olex2 1.5
(compiled 2022.04.07 svn.rca3783a0 for OlexSys, GUI svn.r6498)
;
_audit_update_record
;
2025-07-05 deposited with the CCDC.	2025-07-24 downloaded from the CCDC.
;
_cell_angle_alpha 90
_cell_angle_beta 90
_cell_angle_gamma 90
_cell_formula_units_Z 4
_cell_length_a 8.0868(7)
_cell_length_b 16.1944(15)
_cell_length_c 18.3469(15)
_cell_measurement_reflns_used 9906
_cell_measurement_temperature 300(2)
_cell_measurement_theta_max 25.090
_cell_measurement_theta_min 2.220
_cell_volume 2402.7(4)
_computing_cell_refinement 'SAINT V8.40B (Bruker, 2016)'
_computing_data_collection 'Bruker D8 Venture diffractometer'
_computing_data_reduction 'SAINT V8.40B (Bruker, 2016)'
_computing_molecular_graphics 'Olex2 1.5 (Dolomanov et al., 2009)'
_computing_publication_material 'Olex2 1.5 (Dolomanov et al., 2009)'
_computing_structure_refinement 'SHELXL 2019/3 (Sheldrick, 2015)'
_computing_structure_solution 'SHELXT 2014/5 (Sheldrick, 2014)'
_diffrn_ambient_temperature 300(2)
_diffrn_detector 'Bruker PHOTON-II area detector'
_diffrn_detector_area_resol_mean 7.4
_diffrn_detector_type 'CMOS-PHOTONII area detector'
_diffrn_measured_fraction_theta_full 0.999
_diffrn_measured_fraction_theta_max 0.997
_diffrn_measurement_device 'three-circle diffractometer'
_diffrn_measurement_device_type 'Bruker PHOTON-II area detector'
_diffrn_measurement_method 'phi and omega scans'
_diffrn_radiation_monochromator graphite
_diffrn_radiation_probe x-ray
_diffrn_radiation_type MoK\a
_diffrn_radiation_wavelength 0.71073
_diffrn_reflns_av_R_equivalents 0.0290
_diffrn_reflns_av_unetI/netI 0.0226
_diffrn_reflns_Laue_measured_fraction_full 0.999
_diffrn_reflns_Laue_measured_fraction_max 0.997
_diffrn_reflns_limit_h_max 9
_diffrn_reflns_limit_h_min -6
_diffrn_reflns_limit_k_max 19
_diffrn_reflns_limit_k_min -19
_diffrn_reflns_limit_l_max 22
_diffrn_reflns_limit_l_min -22
_diffrn_reflns_number 24035
_diffrn_reflns_point_group_measured_fraction_full 0.999
_diffrn_reflns_point_group_measured_fraction_max 0.995
_diffrn_reflns_theta_full 25.242
_diffrn_reflns_theta_max 25.684
_diffrn_reflns_theta_min 2.220
_diffrn_source 'sealed X-ray tube'
_diffrn_source_current 1.6
_diffrn_source_power 0.08
_diffrn_source_target Mo
_diffrn_source_voltage 50.0
_diffrn_standards_number 0
_exptl_absorpt_coefficient_mu 0.608
_exptl_absorpt_correction_T_max 0.7453
_exptl_absorpt_correction_T_min 0.6703
_exptl_absorpt_correction_type multi-scan
_exptl_absorpt_process_details
;
SADABS-2016/2 (Bruker,2016/2) was used for absorption correction.
wR2(int) was 0.1168 before and 0.0448 after correction.
The Ratio of minimum to maximum transmission is 0.8994.
The \l/2 correction factor is Not present.
;
_exptl_crystal_colour 'metallic blackish black'
_exptl_crystal_colour_lustre metallic
_exptl_crystal_colour_modifier blackish
_exptl_crystal_colour_primary black
_exptl_crystal_density_diffrn 1.475
_exptl_crystal_density_method 'not measured'
_exptl_crystal_description block
_exptl_crystal_F_000 1104
_exptl_crystal_size_max 0.2
_exptl_crystal_size_mid 0.1
_exptl_crystal_size_min 0.1
_refine_diff_density_max 0.236
_refine_diff_density_min -0.146
_refine_diff_density_rms 0.031
_refine_ls_abs_structure_details
;
 Refined as an inversion twin.
;
_refine_ls_abs_structure_Flack 0.48(2)
_refine_ls_extinction_method none
_refine_ls_goodness_of_fit_ref 1.044
_refine_ls_hydrogen_treatment mixed
_refine_ls_matrix_type full
_refine_ls_number_parameters 508
_refine_ls_number_reflns 4539
_refine_ls_number_restraints 724
_refine_ls_restrained_S_all 1.047
_refine_ls_R_factor_all 0.0388
_refine_ls_R_factor_gt 0.0309
_refine_ls_shift/su_max 0.001
_refine_ls_shift/su_mean 0.000
_refine_ls_structure_factor_coef Fsqd
_refine_ls_weighting_details 'w=1/[\s^2^(Fo^2^)+(0.0376P)^2^+0.4021P] where P=(Fo^2^+2Fc^2^)/3'
_refine_ls_weighting_scheme calc
_refine_ls_wR_factor_gt 0.0731
_refine_ls_wR_factor_ref 0.0777
_reflns_Friedel_coverage 0.749
_reflns_Friedel_fraction_full 0.998
_reflns_Friedel_fraction_max 0.992
_reflns_number_gt 4008
_reflns_number_total 4539
_reflns_threshold_expression 'I > 2\s(I)'
_cod_data_source_file d5dt01347j2.cif
_cod_data_source_block 2441909
_cod_depositor_comments
;
The following automatic conversions were performed:

data item '_diffrn_radiation_probe' value 'X-ray' was changed to
'x-ray' in accordance with the
/home/data/users/saulius/crontab/automatic-downloads/rss-feeds/RSC/lib/dictionaries/cif_core.dic
dictionary named 'cif_core.dic' version 2.4.2 last updated on
2011-04-26.

Automatic conversion script
Id: cif_fix_values 8170 2020-07-09 18:12:32Z antanas 
;
_cod_database_code 7719160
_shelx_shelxl_version_number 2019/3
_shelx_space_group_comment
;
The symmetry employed for this shelxl refinement is uniquely defined
by the following loop, which should always be used as a source of
symmetry information in preference to the above space-group names.
They are only intended as comments.
;
_shelx_estimated_absorpt_t_max 0.942
_shelx_estimated_absorpt_t_min 0.888
_olex2_refinement_description
;
1. Twinned data refinement
 Scales: 0.52(3)
 0.48(3)
2. Fixed Uiso
 At 1.2 times of:
  All C(H) groups, All C(H,H) groups, All N(H) groups
3. Restrained planarity
 O2, F2A, C15A, C16A, C17A, C18A, C19A, C21A, C22A
 with sigma of 0.01
 C6A, C4A, C3A, C1A, C5A, C2A, F1A, O1, C7A
 with sigma of 0.01
 C6, C4, C3, C1, C5, C2, F1, O1, C7
 with sigma of 0.01
4. Uiso/Uaniso restraints and constraints
O1 \\sim N4 \\sim F1 \\sim C1 \\sim C2 \\sim C3 \\sim C4 \\sim C5 \\sim C6
\\sim C7 \\sim N4 \\sim F1A \\sim C1A \\sim C2A \\sim C3A \\sim C4A \\sim C5A
\\sim C6A \\sim C7A: within 2A with sigma of 0.02 and sigma for terminal atoms
of 0.04 within 2A
O2 \\sim N3 \\sim F2 \\sim C15 \\sim C16 \\sim C17 \\sim C18 \\sim C19 \\sim
C21 \\sim C22 \\sim F2A \\sim C15A \\sim C16A \\sim C17A \\sim C18A \\sim C19A
\\sim C21A \\sim C22A: within 2A with sigma of 0.02 and sigma for terminal
atoms of 0.04 within 2A
O3 \\sim O4 \\sim O5 \\sim N5 \\sim O3A \\sim O4A \\sim O5A \\sim N5A: within
2A with sigma of 0.02 and sigma for terminal atoms of 0.04 within 2A
5. Same fragment restrains
{O1, N4, F1A, C1A, C2A, C3A, C4A, C5A, C6A, C7A} sigma for 1-2: 0.01, 1-3: 0.04
as in
{O1, N4, F1, C1, C2, C3, C4, C5, C6, C7}
{O2, N3, F2A, C15A, C16A, C17A, C18A, C19A, C21A, C22A} sigma for 1-2: 0.01,
1-3: 0.04
as in
{O2, N3, F2, C15, C16, C17, C18, C19, C21, C22}
{O3A, O4A, O5A, N5A} sigma for 1-2: 0.01, 1-3: 0.04
as in
{O3, O4, O5, N5}
6. Others
 Sof(O3A)=Sof(O4A)=Sof(O5A)=Sof(N5A)=1-FVAR(1)
 Sof(O3)=Sof(O4)=Sof(O5)=Sof(N5)=FVAR(1)
 Sof(F2A)=Sof(C15A)=Sof(H15A)=Sof(C16A)=Sof(C17A)=Sof(H17A)=Sof(C18A)=
 Sof(H18A)=Sof(C19A)=Sof(C21A)=Sof(H21A)=Sof(C22A)=1-FVAR(2)
 Sof(F2)=Sof(C15)=Sof(H15)=Sof(C16)=Sof(C17)=Sof(H17)=Sof(C18)=Sof(H18)=
 Sof(C19)=Sof(C21)=Sof(H21)=Sof(C22)=FVAR(2)
 Sof(F1A)=Sof(C1A)=Sof(C2A)=Sof(C3A)=Sof(H3A)=Sof(C4A)=Sof(H4A)=Sof(C5A)=
 Sof(C6A)=Sof(H6A)=Sof(C7A)=Sof(H7A)=1-FVAR(3)
 Sof(F1)=Sof(C1)=Sof(C2)=Sof(C3)=Sof(H3)=Sof(C4)=Sof(H4)=Sof(C5)=Sof(C6)=
 Sof(H6)=Sof(C7)=Sof(H7)=FVAR(3)
7.a Ternary CH refined with riding coordinates:
 N1(H1), N2(H2)
7.b Secondary CH2 refined with riding coordinates:
 C8(H8A,H8B), C9(H9A,H9B), C10(H10A,H10B), C11(H11A,H11B), C12(H12A,H12B),
 C14(H14A,H14B), C20(H20A,H20B)
7.c Aromatic/amide H refined with riding coordinates:
 C3(H3), C4(H4), C6(H6), C7(H7), C15(H15), C17(H17), C18(H18), C21(H21),
 C3A(H3A), C4A(H4A), C6A(H6A), C7A(H7A), C15A(H15A), C17A(H17A), C18A(H18A),
 C21A(H21A)
;
_olex2_submission_special_instructions 'No special instructions were received'

loop_
_space_group_symop_operation_xyz
'x, y, z'
'x+1/2, -y+1/2, -z'
'-x, y+1/2, -z+1/2'
'-x+1/2, -y, z+1/2'

loop_
_atom_site_label
_atom_site_type_symbol
_atom_site_fract_x
_atom_site_fract_y
_atom_site_fract_z
_atom_site_U_iso_or_equiv
_atom_site_adp_type
_atom_site_occupancy
_atom_site_site_symmetry_order
_atom_site_calc_flag
_atom_site_refinement_flags_posn
_atom_site_refinement_flags_adp
_atom_site_refinement_flags_occupancy
_atom_site_disorder_assembly
_atom_site_disorder_group
Mn1 Mn 0.48452(6) 0.67658(3) 0.70960(2) 0.05103(15) Uani 1 1 d . . . . .
O1 O 0.6173(3) 0.71648(14) 0.78622(13) 0.0600(6) Uani 1 1 d D U . . .
N4 N 0.6605(4) 0.58925(18) 0.69051(17) 0.0630(8) Uani 1 1 d D U . . .
F1 F 0.8349(12) 0.6755(9) 1.0192(4) 0.153(4) Uani 0.81(2) 1 d D U P A 1
C1 C 0.7032(5) 0.6698(4) 0.8316(3) 0.0599(18) Uani 0.81(2) 1 d D U P A 1
C2 C 0.7748(7) 0.5943(4) 0.8114(4) 0.0660(17) Uani 0.81(2) 1 d D U P A 1
C3 C 0.8658(8) 0.5480(6) 0.8611(5) 0.087(2) Uani 0.81(2) 1 d D U P A 1
H3 H 0.913056 0.498505 0.846105 0.104 Uiso 0.81(2) 1 calc R U P A 1
C4 C 0.8875(9) 0.5737(7) 0.9319(5) 0.102(3) Uani 0.81(2) 1 d D U P A 1
H4 H 0.947033 0.542557 0.965419 0.122 Uiso 0.81(2) 1 calc R U P A 1
C5 C 0.8160(9) 0.6484(8) 0.9506(4) 0.094(3) Uani 0.81(2) 1 d D U P A 1
C6 C 0.7263(7) 0.6963(6) 0.9038(4) 0.078(2) Uani 0.81(2) 1 d D U P A 1
H6 H 0.680973 0.745980 0.919572 0.094 Uiso 0.81(2) 1 calc R U P A 1
C7 C 0.7624(8) 0.5635(4) 0.7385(3) 0.0587(17) Uani 0.81(2) 1 d D U P A 1
H7 H 0.834387 0.521392 0.725041 0.070 Uiso 0.81(2) 1 calc R U P A 1
O2 O 0.3504(3) 0.64038(15) 0.63250(13) 0.0630(6) Uani 1 1 d D U . . .
N3 N 0.3350(4) 0.6154(2) 0.77814(17) 0.0703(9) Uani 1 1 d D U . . .
F2 F 0.0901(11) 0.4601(6) 0.4718(5) 0.131(3) Uani 0.619(15) 1 d D U P B 1
C15 C 0.2481(16) 0.5535(7) 0.7529(7) 0.077(4) Uani 0.619(15) 1 d D U P B 1
H15 H 0.179124 0.528259 0.786826 0.092 Uiso 0.619(15) 1 calc R U P B 1
C16 C 0.2425(13) 0.5180(6) 0.6804(7) 0.077(3) Uani 0.619(15) 1 d D U P B 1
C17 C 0.1594(15) 0.4437(7) 0.6647(8) 0.088(3) Uani 0.619(15) 1 d D U P B 1
H17 H 0.136596 0.407244 0.702559 0.106 Uiso 0.619(15) 1 calc R U P B 1
C18 C 0.1109(15) 0.4233(6) 0.5950(8) 0.092(3) Uani 0.619(15) 1 d D U P B 1
H18 H 0.057104 0.373612 0.585670 0.111 Uiso 0.619(15) 1 calc R U P B 1
C19 C 0.1438(12) 0.4780(6) 0.5395(6) 0.084(3) Uani 0.619(15) 1 d D U P B 1
C21 C 0.2258(11) 0.5507(6) 0.5505(6) 0.071(3) Uani 0.619(15) 1 d D U P B 1
H21 H 0.247146 0.586650 0.512129 0.086 Uiso 0.619(15) 1 calc R U P B 1
C22 C 0.2766(9) 0.5693(4) 0.6213(6) 0.062(3) Uani 0.619(15) 1 d D U P B 1
N1 N 0.3392(4) 0.78292(19) 0.72615(16) 0.0663(8) Uani 1 1 d . . . . .
H1 H 0.238985 0.776347 0.696673 0.080 Uiso 1 1 calc R U . . .
N2 N 0.6076(4) 0.74980(18) 0.63444(16) 0.0614(7) Uani 1 1 d . . . . .
H2 H 0.709878 0.768726 0.657710 0.074 Uiso 1 1 calc R U . . .
C8 C 0.7694(6) 0.6382(3) 0.5740(3) 0.0918(14) Uani 1 1 d . . . . .
H8A H 0.804435 0.619449 0.526247 0.110 Uiso 1 1 calc R U . . .
H8B H 0.867201 0.656382 0.600065 0.110 Uiso 1 1 calc R U . . .
C9 C 0.6543(6) 0.7114(3) 0.5645(2) 0.0832(13) Uani 1 1 d . . . . .
H9A H 0.708179 0.752456 0.534110 0.100 Uiso 1 1 calc R U . . .
H9B H 0.555042 0.693407 0.539449 0.100 Uiso 1 1 calc R U . . .
C10 C 0.5028(5) 0.8237(2) 0.6225(2) 0.0747(9) Uani 1 1 d . . . . .
H10A H 0.413063 0.810300 0.589475 0.090 Uiso 1 1 calc R U . . .
H10B H 0.568061 0.867484 0.600805 0.090 Uiso 1 1 calc R U . . .
C11 C 0.4341(5) 0.8519(2) 0.6942(2) 0.0749(11) Uani 1 1 d . . . . .
H11A H 0.523329 0.867732 0.726624 0.090 Uiso 1 1 calc R U . . .
H11B H 0.362705 0.899316 0.687041 0.090 Uiso 1 1 calc R U . . .
C12 C 0.2853(6) 0.8009(3) 0.8012(2) 0.0848(13) Uani 1 1 d . . . . .
H12A H 0.214912 0.849436 0.800786 0.102 Uiso 1 1 calc R U . . .
H12B H 0.381574 0.813530 0.830737 0.102 Uiso 1 1 calc R U . . .
C13 C 0.1928(6) 0.7306(4) 0.8356(3) 0.0958(17) Uani 1 1 d . . . . .
C14 C 0.2944(6) 0.6536(4) 0.8481(2) 0.0911(17) Uani 1 1 d . . . . .
H14A H 0.395306 0.667689 0.873860 0.109 Uiso 1 1 calc R U . . .
H14B H 0.232438 0.614949 0.877888 0.109 Uiso 1 1 calc R U . . .
C20 C 0.6946(6) 0.5656(3) 0.6147(2) 0.0830(13) Uani 1 1 d . . . . .
H20A H 0.592710 0.548765 0.591045 0.100 Uiso 1 1 calc R U . . .
H20B H 0.770574 0.519313 0.613714 0.100 Uiso 1 1 calc R U . . .
H13A H 0.093(5) 0.715(2) 0.809(2) 0.074(12) Uiso 1 1 d . . . . .
H13B H 0.156(5) 0.749(3) 0.883(2) 0.086(13) Uiso 1 1 d . . . . .
F1A F 0.863(4) 0.714(2) 1.0150(15) 0.102(8) Uani 0.19(2) 1 d D U P A 2
C1A C 0.7014(12) 0.6748(15) 0.8357(11) 0.061(6) Uani 0.19(2) 1 d D U P A 2
C2A C 0.748(3) 0.5927(16) 0.8215(11) 0.053(5) Uani 0.19(2) 1 d D U P A 2
C3A C 0.837(3) 0.5537(18) 0.8767(14) 0.072(6) Uani 0.19(2) 1 d D U P A 2
H3A H 0.871324 0.499348 0.870220 0.086 Uiso 0.19(2) 1 calc R U P A 2
C4A C 0.875(3) 0.594(2) 0.9410(15) 0.089(7) Uani 0.19(2) 1 d D U P A 2
H4A H 0.933830 0.566654 0.977040 0.107 Uiso 0.19(2) 1 calc R U P A 2
C5A C 0.826(3) 0.675(2) 0.9524(14) 0.091(6) Uani 0.19(2) 1 d D U P A 2
C6A C 0.739(2) 0.717(2) 0.9004(13) 0.067(6) Uani 0.19(2) 1 d D U P A 2
H6A H 0.705407 0.771398 0.907630 0.081 Uiso 0.19(2) 1 calc R U P A 2
C7A C 0.700(4) 0.5603(19) 0.7523(10) 0.092(7) Uani 0.19(2) 1 d D U P A 2
H7A H 0.697009 0.502936 0.752659 0.111 Uiso 0.19(2) 1 calc R U P A 2
O3 O 0.1109(6) 0.8432(5) 0.6008(3) 0.120(2) Uani 0.826(9) 1 d D U P C 1
O4 O -0.1348(7) 0.8917(4) 0.6179(5) 0.113(2) Uani 0.826(9) 1 d D U P C 1
O5 O -0.0417(6) 0.7951(5) 0.6840(3) 0.118(2) Uani 0.826(9) 1 d D U P C 1
N5 N -0.0246(7) 0.8435(4) 0.6335(3) 0.0706(17) Uani 0.826(9) 1 d D U P C 1
O3A O 0.045(4) 0.7798(16) 0.6209(19) 0.136(10) Uani 0.174(9) 1 d D U P C 2
O4A O -0.091(4) 0.878(2) 0.5827(14) 0.112(9) Uani 0.174(9) 1 d D U P C 2
O5A O -0.023(4) 0.8691(18) 0.6915(10) 0.134(9) Uani 0.174(9) 1 d D U P C 2
N5A N 0.008(5) 0.854(2) 0.6281(12) 0.109(10) Uani 0.174(9) 1 d D U P C 2
F2A F 0.1398(17) 0.4138(10) 0.5038(8) 0.140(6) Uani 0.381(15) 1 d D U P B 2
C15A C 0.2684(18) 0.5441(7) 0.7697(10) 0.059(4) Uani 0.381(15) 1 d D U P B 2
H15A H 0.239027 0.511086 0.809135 0.071 Uiso 0.381(15) 1 calc R U P B 2
C16A C 0.2422(13) 0.5184(9) 0.6958(10) 0.067(4) Uani 0.381(15) 1 d D U P B 2
C17A C 0.1708(17) 0.4395(10) 0.6978(10) 0.078(4) Uani 0.381(15) 1 d D U P B 2
H17A H 0.148043 0.412576 0.741392 0.094 Uiso 0.381(15) 1 calc R U P B 2
C18A C 0.1365(16) 0.4046(10) 0.6313(11) 0.084(5) Uani 0.381(15) 1 d D U P B 2
H18A H 0.088998 0.352411 0.628396 0.101 Uiso 0.381(15) 1 calc R U P B 2
C19A C 0.1736(13) 0.4482(9) 0.5689(9) 0.082(4) Uani 0.381(15) 1 d D U P B 2
C21A C 0.2434(10) 0.5252(8) 0.5700(10) 0.076(5) Uani 0.381(15) 1 d D U P B 2
H21A H 0.265483 0.551423 0.525996 0.091 Uiso 0.381(15) 1 calc R U P B 2
C22A C 0.2828(7) 0.5657(6) 0.6352(10) 0.070(5) Uani 0.381(15) 1 d D U P B 2

loop_
_atom_site_aniso_label
_atom_site_aniso_U_11
_atom_site_aniso_U_22
_atom_site_aniso_U_33
_atom_site_aniso_U_23
_atom_site_aniso_U_13
_atom_site_aniso_U_12
Mn1 0.0503(2) 0.0513(3) 0.0515(2) 0.0007(2) 0.0035(2) -0.0012(2)
O1 0.0591(13) 0.0607(14) 0.0601(13) -0.0020(11) -0.0051(12) 0.0061(11)
N4 0.0639(18) 0.0529(17) 0.072(2) -0.0049(14) 0.0060(16) -0.0019(15)
F1 0.169(7) 0.223(10) 0.067(3) 0.002(4) -0.029(4) 0.032(6)
C1 0.045(3) 0.072(4) 0.063(3) 0.008(3) 0.001(3) -0.008(3)
C2 0.044(3) 0.066(3) 0.088(4) 0.017(3) 0.002(3) -0.001(3)
C3 0.064(4) 0.093(4) 0.104(5) 0.030(4) -0.001(4) 0.001(4)
C4 0.074(4) 0.133(7) 0.098(5) 0.048(5) -0.012(4) 0.007(4)
C5 0.081(4) 0.143(8) 0.059(3) 0.016(4) -0.008(3) 0.001(4)
C6 0.074(4) 0.098(6) 0.063(4) 0.005(3) -0.002(3) 0.003(3)
C7 0.040(3) 0.048(3) 0.088(4) 0.004(2) 0.010(2) 0.002(2)
O2 0.0649(14) 0.0599(14) 0.0641(14) -0.0021(12) -0.0043(12) -0.0100(13)
N3 0.0609(18) 0.080(2) 0.070(2) 0.0186(17) 0.0024(16) -0.0018(18)
F2 0.145(5) 0.113(6) 0.137(6) -0.060(5) -0.023(4) -0.026(5)
C15 0.057(5) 0.072(6) 0.101(8) 0.048(5) 0.005(5) 0.001(4)
C16 0.062(6) 0.054(5) 0.114(7) -0.006(5) 0.010(5) 0.001(5)
C17 0.085(5) 0.062(5) 0.118(8) -0.004(6) 0.027(5) -0.010(5)
C18 0.091(6) 0.057(5) 0.129(9) -0.017(6) 0.022(6) -0.015(5)
C19 0.077(5) 0.068(5) 0.108(7) -0.023(5) 0.001(5) 0.001(4)
C21 0.073(4) 0.056(4) 0.085(6) -0.014(4) -0.005(4) -0.003(4)
C22 0.045(4) 0.054(5) 0.087(6) -0.013(4) 0.001(4) -0.002(4)
N1 0.0565(16) 0.073(2) 0.0699(19) -0.0044(15) -0.0029(14) 0.0037(16)
N2 0.0616(17) 0.0628(18) 0.0597(17) 0.0039(14) 0.0053(14) -0.0082(15)
C8 0.088(3) 0.109(4) 0.079(3) -0.021(3) 0.031(2) -0.009(3)
C9 0.093(3) 0.095(3) 0.061(2) 0.001(2) 0.018(2) -0.013(3)
C10 0.073(2) 0.067(2) 0.084(2) 0.0218(19) -0.003(2) -0.003(3)
C11 0.072(2) 0.058(2) 0.095(3) -0.0024(19) -0.011(2) 0.0065(19)
C12 0.077(2) 0.100(3) 0.078(3) -0.020(2) 0.001(2) 0.018(2)
C13 0.065(3) 0.154(5) 0.069(3) -0.014(3) 0.013(2) 0.005(3)
C14 0.070(2) 0.145(5) 0.059(2) 0.026(3) 0.0078(19) -0.015(3)
C20 0.086(3) 0.078(3) 0.085(3) -0.021(2) 0.010(2) 0.008(3)
F1A 0.090(11) 0.15(2) 0.062(10) -0.012(12) -0.027(8) -0.031(13)
C1A 0.048(11) 0.069(11) 0.066(11) 0.009(11) 0.007(11) 0.003(11)
C2A 0.032(8) 0.058(9) 0.069(9) 0.022(8) 0.004(8) -0.022(8)
C3A 0.048(10) 0.082(11) 0.085(11) 0.037(10) 0.010(10) -0.002(9)
C4A 0.067(11) 0.130(13) 0.072(11) 0.037(12) -0.004(10) 0.019(11)
C5A 0.076(11) 0.121(13) 0.076(11) 0.015(11) -0.011(10) -0.002(11)
C6A 0.058(10) 0.092(12) 0.053(10) 0.004(9) -0.012(9) -0.015(9)
C7A 0.086(13) 0.075(12) 0.115(13) 0.011(11) 0.030(12) -0.008(12)
O3 0.079(3) 0.172(6) 0.110(3) -0.012(3) 0.027(2) 0.000(3)
O4 0.067(3) 0.116(4) 0.157(6) -0.017(4) -0.019(3) 0.004(3)
O5 0.091(3) 0.167(6) 0.096(3) 0.030(4) -0.007(2) -0.019(3)
N5 0.046(2) 0.091(4) 0.075(3) -0.013(3) -0.004(2) -0.019(3)
O3A 0.15(2) 0.092(15) 0.16(2) -0.042(15) -0.058(17) 0.008(16)
O4A 0.093(16) 0.143(18) 0.099(15) -0.039(14) -0.034(13) 0.035(14)
O5A 0.20(2) 0.133(18) 0.069(12) 0.026(11) 0.052(14) 0.050(18)
N5A 0.106(18) 0.115(16) 0.106(16) 0.000(15) 0.025(15) 0.004(16)
F2A 0.170(11) 0.128(10) 0.122(9) -0.070(7) 0.027(8) -0.051(9)
C15A 0.045(6) 0.056(7) 0.076(8) 0.043(6) -0.003(5) 0.007(5)
C16A 0.047(7) 0.057(8) 0.096(9) 0.004(7) 0.026(7) -0.002(6)
C17A 0.073(7) 0.060(7) 0.101(9) -0.010(7) 0.030(7) -0.005(6)
C18A 0.082(8) 0.068(8) 0.103(11) -0.017(8) 0.026(8) -0.022(7)
C19A 0.097(9) 0.071(9) 0.078(8) -0.023(7) 0.014(7) -0.022(7)
C21A 0.078(8) 0.075(9) 0.074(8) -0.010(7) 0.007(6) -0.019(7)
C22A 0.059(8) 0.069(9) 0.081(9) -0.018(7) 0.016(7) -0.003(8)

loop_
_atom_type_symbol
_atom_type_description
_atom_type_scat_dispersion_real
_atom_type_scat_dispersion_imag
_atom_type_scat_source
C C 0.0033 0.0016 'International Tables Vol C Tables 4.2.6.8 and 6.1.1.4'
H H 0.0000 0.0000 'International Tables Vol C Tables 4.2.6.8 and 6.1.1.4'
F F 0.0171 0.0103 'International Tables Vol C Tables 4.2.6.8 and 6.1.1.4'
Mn Mn 0.3368 0.7283 'International Tables Vol C Tables 4.2.6.8 and 6.1.1.4'
N N 0.0061 0.0033 'International Tables Vol C Tables 4.2.6.8 and 6.1.1.4'
O O 0.0106 0.0060 'International Tables Vol C Tables 4.2.6.8 and 6.1.1.4'

loop_
_geom_angle_atom_site_label_1
_geom_angle_atom_site_label_2
_geom_angle_atom_site_label_3
_geom_angle
_geom_angle_site_symmetry_1
_geom_angle_site_symmetry_3
_geom_angle_publ_flag
O1 Mn1 N4 88.17(11) . . ?
O1 Mn1 N3 92.58(12) . . ?
O1 Mn1 N1 85.99(11) . . ?
O1 Mn1 N2 91.52(11) . . ?
N4 Mn1 N1 169.15(12) . . ?
N4 Mn1 N2 86.98(12) . . ?
O2 Mn1 O1 178.14(11) . . ?
O2 Mn1 N4 93.29(12) . . ?
O2 Mn1 N3 88.28(12) . . ?
O2 Mn1 N1 92.39(11) . . ?
O2 Mn1 N2 87.41(12) . . ?
N3 Mn1 N4 100.72(13) . . ?
N3 Mn1 N1 88.68(14) . . ?
N3 Mn1 N2 171.38(13) . . ?
N2 Mn1 N1 84.04(12) . . ?
C1 O1 Mn1 125.0(4) . . ?
C1A O1 Mn1 129.2(12) . . ?
C7 N4 Mn1 124.0(4) . . ?
C7 N4 C20 116.6(4) . . ?
C20 N4 Mn1 118.3(3) . . ?
C7A N4 Mn1 106.2(17) . . ?
C7A N4 C20 134.7(17) . . ?
O1 C1 C2 123.3(6) . . ?
O1 C1 C6 119.3(6) . . ?
C2 C1 C6 117.4(5) . . ?
C1 C2 C7 121.4(6) . . ?
C3 C2 C1 121.0(6) . . ?
C3 C2 C7 117.5(6) . . ?
C2 C3 H3 119.2 . . ?
C4 C3 C2 121.5(8) . . ?
C4 C3 H3 119.2 . . ?
C3 C4 H4 121.8 . . ?
C3 C4 C5 116.5(7) . . ?
C5 C4 H4 121.8 . . ?
F1 C5 C4 118.1(7) . . ?
F1 C5 C6 117.7(8) . . ?
C6 C5 C4 124.2(7) . . ?
C1 C6 H6 120.3 . . ?
C5 C6 C1 119.3(6) . . ?
C5 C6 H6 120.3 . . ?
N4 C7 C2 125.2(5) . . ?
N4 C7 H7 117.4 . . ?
C2 C7 H7 117.4 . . ?
C22 O2 Mn1 130.9(5) . . ?
C22A O2 Mn1 119.6(8) . . ?
C15 N3 Mn1 118.7(6) . . ?
C15 N3 C14 120.9(7) . . ?
C14 N3 Mn1 118.5(3) . . ?
C15A N3 Mn1 128.4(9) . . ?
C15A N3 C14 113.1(9) . . ?
N3 C15 H15 114.9 . . ?
N3 C15 C16 130.1(10) . . ?
C16 C15 H15 114.9 . . ?
C17 C16 C15 122.8(9) . . ?
C22 C16 C15 118.2(9) . . ?
C22 C16 C17 116.4(10) . . ?
C16 C17 H17 119.0 . . ?
C18 C17 C16 122.1(10) . . ?
C18 C17 H17 119.0 . . ?
C17 C18 H18 120.8 . . ?
C19 C18 C17 118.5(8) . . ?
C19 C18 H18 120.8 . . ?
F2 C19 C18 118.7(8) . . ?
F2 C19 C21 118.6(9) . . ?
C21 C19 C18 122.6(9) . . ?
C19 C21 H21 121.1 . . ?
C19 C21 C22 117.9(9) . . ?
C22 C21 H21 121.1 . . ?
O2 C22 C16 119.4(8) . . ?
O2 C22 C21 117.9(8) . . ?
C16 C22 C21 122.5(7) . . ?
Mn1 N1 H1 107.0 . . ?
C11 N1 Mn1 105.7(2) . . ?
C11 N1 H1 107.0 . . ?
C12 N1 Mn1 117.5(2) . . ?
C12 N1 H1 107.0 . . ?
C12 N1 C11 112.0(3) . . ?
Mn1 N2 H2 107.1 . . ?
C9 N2 Mn1 117.5(2) . . ?
C9 N2 H2 107.1 . . ?
C9 N2 C10 111.0(3) . . ?
C10 N2 Mn1 106.6(2) . . ?
C10 N2 H2 107.1 . . ?
H8A C8 H8B 107.6 . . ?
C9 C8 H8A 108.6 . . ?
C9 C8 H8B 108.6 . . ?
C20 C8 H8A 108.6 . . ?
C20 C8 H8B 108.6 . . ?
C20 C8 C9 114.7(4) . . ?
N2 C9 C8 112.7(3) . . ?
N2 C9 H9A 109.1 . . ?
N2 C9 H9B 109.1 . . ?
C8 C9 H9A 109.1 . . ?
C8 C9 H9B 109.1 . . ?
H9A C9 H9B 107.8 . . ?
N2 C10 H10A 109.8 . . ?
N2 C10 H10B 109.8 . . ?
N2 C10 C11 109.2(3) . . ?
H10A C10 H10B 108.3 . . ?
C11 C10 H10A 109.8 . . ?
C11 C10 H10B 109.8 . . ?
N1 C11 C10 108.1(3) . . ?
N1 C11 H11A 110.1 . . ?
N1 C11 H11B 110.1 . . ?
C10 C11 H11A 110.1 . . ?
C10 C11 H11B 110.1 . . ?
H11A C11 H11B 108.4 . . ?
N1 C12 H12A 109.0 . . ?
N1 C12 H12B 109.0 . . ?
N1 C12 C13 112.9(4) . . ?
H12A C12 H12B 107.8 . . ?
C13 C12 H12A 109.0 . . ?
C13 C12 H12B 109.0 . . ?
C12 C13 C14 114.8(4) . . ?
C12 C13 H13A 114(2) . . ?
C12 C13 H13B 107(3) . . ?
C14 C13 H13A 108(2) . . ?
C14 C13 H13B 107(3) . . ?
H13A C13 H13B 106(3) . . ?
N3 C14 C13 109.7(4) . . ?
N3 C14 H14A 109.7 . . ?
N3 C14 H14B 109.7 . . ?
C13 C14 H14A 109.7 . . ?
C13 C14 H14B 109.7 . . ?
H14A C14 H14B 108.2 . . ?
N4 C20 C8 109.8(4) . . ?
N4 C20 H20A 109.7 . . ?
N4 C20 H20B 109.7 . . ?
C8 C20 H20A 109.7 . . ?
C8 C20 H20B 109.7 . . ?
H20A C20 H20B 108.2 . . ?
O1 C1A C2A 120(2) . . ?
O1 C1A C6A 116.3(19) . . ?
C6A C1A C2A 124.1(17) . . ?
C1A C2A C7A 116(2) . . ?
C3A C2A C1A 115.6(17) . . ?
C3A C2A C7A 128(2) . . ?
C2A C3A H3A 119.4 . . ?
C4A C3A C2A 121(2) . . ?
C4A C3A H3A 119.4 . . ?
C3A C4A H4A 119.5 . . ?
C3A C4A C5A 121(2) . . ?
C5A C4A H4A 119.5 . . ?
F1A C5A C4A 120(2) . . ?
F1A C5A C6A 119(2) . . ?
C6A C5A C4A 121(2) . . ?
C1A C6A H6A 121.3 . . ?
C5A C6A C1A 117(2) . . ?
C5A C6A H6A 121.3 . . ?
N4 C7A C2A 137(2) . . ?
N4 C7A H7A 111.6 . . ?
C2A C7A H7A 111.6 . . ?
O4 N5 O3 122.1(7) . . ?
O4 N5 O5 120.4(6) . . ?
O5 N5 O3 117.5(6) . . ?
O4A N5A O3A 113(3) . . ?
O5A N5A O3A 110(3) . . ?
O5A N5A O4A 117(3) . . ?
N3 C15A H15A 122.0 . . ?
N3 C15A C16A 115.9(14) . . ?
C16A C15A H15A 122.0 . . ?
C17A C16A C15A 107.5(12) . . ?
C22A C16A C15A 124.1(13) . . ?
C22A C16A C17A 128.4(14) . . ?
C16A C17A H17A 122.1 . . ?
C18A C17A C16A 115.8(14) . . ?
C18A C17A H17A 122.1 . . ?
C17A C18A H18A 120.6 . . ?
C17A C18A C19A 118.9(12) . . ?
C19A C18A H18A 120.6 . . ?
F2A C19A C18A 118.7(12) . . ?
F2A C19A C21A 118.3(14) . . ?
C21A C19A C18A 123.0(13) . . ?
C19A C21A H21A 118.9 . . ?
C19A C21A C22A 122.3(12) . . ?
C22A C21A H21A 118.9 . . ?
O2 C22A C16A 129.0(14) . . ?
O2 C22A C21A 119.3(13) . . ?
C16A C22A C21A 111.7(11) . . ?

loop_
_geom_bond_atom_site_label_1
_geom_bond_atom_site_label_2
_geom_bond_distance
_geom_bond_site_symmetry_2
_geom_bond_publ_flag
Mn1 O1 1.883(2) . ?
Mn1 N4 2.037(3) . ?
Mn1 O2 1.876(2) . ?
Mn1 N3 2.006(3) . ?
Mn1 N1 2.107(3) . ?
Mn1 N2 2.073(3) . ?
O1 C1 1.322(5) . ?
O1 C1A 1.320(12) . ?
N4 C7 1.276(5) . ?
N4 C20 1.469(5) . ?
N4 C7A 1.268(13) . ?
F1 C5 1.342(7) . ?
C1 C2 1.403(7) . ?
C1 C6 1.404(6) . ?
C2 C3 1.390(7) . ?
C2 C7 1.432(7) . ?
C3 H3 0.9300 . ?
C3 C4 1.375(9) . ?
C4 H4 0.9300 . ?
C4 C5 1.384(9) . ?
C5 C6 1.366(8) . ?
C6 H6 0.9300 . ?
C7 H7 0.9300 . ?
O2 C22 1.313(7) . ?
O2 C22A 1.327(10) . ?
N3 C15 1.310(9) . ?
N3 C14 1.463(5) . ?
N3 C15A 1.284(11) . ?
F2 C19 1.346(9) . ?
C15 H15 0.9300 . ?
C15 C16 1.449(9) . ?
C16 C17 1.409(9) . ?
C16 C22 1.394(10) . ?
C17 H17 0.9300 . ?
C17 C18 1.378(13) . ?
C18 H18 0.9300 . ?
C18 C19 1.377(12) . ?
C19 C21 1.367(10) . ?
C21 H21 0.9300 . ?
C21 C22 1.395(9) . ?
N1 H1 0.9800 . ?
N1 C11 1.476(5) . ?
N1 C12 1.474(5) . ?
N2 H2 0.9800 . ?
N2 C9 1.475(5) . ?
N2 C10 1.483(5) . ?
C8 H8A 0.9700 . ?
C8 H8B 0.9700 . ?
C8 C9 1.518(7) . ?
C8 C20 1.517(6) . ?
C9 H9A 0.9700 . ?
C9 H9B 0.9700 . ?
C10 H10A 0.9700 . ?
C10 H10B 0.9700 . ?
C10 C11 1.498(5) . ?
C11 H11A 0.9700 . ?
C11 H11B 0.9700 . ?
C12 H12A 0.9700 . ?
C12 H12B 0.9700 . ?
C12 C13 1.501(7) . ?
C13 C14 1.511(7) . ?
C13 H13A 0.98(4) . ?
C13 H13B 0.96(4) . ?
C14 H14A 0.9700 . ?
C14 H14B 0.9700 . ?
C20 H20A 0.9700 . ?
C20 H20B 0.9700 . ?
F1A C5A 1.343(14) . ?
C1A C2A 1.406(13) . ?
C1A C6A 1.403(13) . ?
C2A C3A 1.394(13) . ?
C2A C7A 1.427(13) . ?
C3A H3A 0.9300 . ?
C3A C4A 1.384(14) . ?
C4A H4A 0.9300 . ?
C4A C5A 1.384(15) . ?
C5A C6A 1.367(14) . ?
C6A H6A 0.9300 . ?
C7A H7A 0.9300 . ?
O3 N5 1.249(7) . ?
O4 N5 1.219(6) . ?
O5 N5 1.221(7) . ?
O3A N5A 1.248(16) . ?
O4A N5A 1.217(14) . ?
O5A N5A 1.214(15) . ?
F2A C19A 1.346(12) . ?
C15A H15A 0.9300 . ?
C15A C16A 1.435(12) . ?
C16A C17A 1.402(11) . ?
C16A C22A 1.390(12) . ?
C17A H17A 0.9300 . ?
C17A C18A 1.373(15) . ?
C18A H18A 0.9300 . ?
C18A C19A 1.378(15) . ?
C19A C21A 1.368(12) . ?
C21A H21A 0.9300 . ?
C21A C22A 1.401(12) . ?

loop_
_geom_torsion_atom_site_label_1
_geom_torsion_atom_site_label_2
_geom_torsion_atom_site_label_3
_geom_torsion_atom_site_label_4
_geom_torsion
_geom_torsion_site_symmetry_1
_geom_torsion_site_symmetry_2
_geom_torsion_site_symmetry_3
_geom_torsion_site_symmetry_4
_geom_torsion_publ_flag
Mn1 O1 C1 C2 32.8(5) . . . . ?
Mn1 O1 C1 C6 -147.7(3) . . . . ?
Mn1 O1 C1A C2A 22.7(10) . . . . ?
Mn1 O1 C1A C6A -157.4(8) . . . . ?
Mn1 N4 C7 C2 -3.2(7) . . . . ?
Mn1 N4 C20 C8 66.1(5) . . . . ?
Mn1 N4 C7A C2A -50(3) . . . . ?
Mn1 O2 C22 C16 22.7(10) . . . . ?
Mn1 O2 C22 C21 -161.3(5) . . . . ?
Mn1 O2 C22A C16A 26.3(4) . . . . ?
Mn1 O2 C22A C21A -153.7(4) . . . . ?
Mn1 N3 C15 C16 1.4(16) . . . . ?
Mn1 N3 C14 C13 66.0(4) . . . . ?
Mn1 N3 C15A C16A -26.3(11) . . . . ?
Mn1 N1 C11 C10 43.3(3) . . . . ?
Mn1 N1 C12 C13 -55.6(4) . . . . ?
Mn1 N2 C9 C8 -60.2(4) . . . . ?
Mn1 N2 C10 C11 41.2(3) . . . . ?
O1 C1 C2 C3 179.2(3) . . . . ?
O1 C1 C2 C7 1.5(5) . . . . ?
O1 C1 C6 C5 -179.5(3) . . . . ?
O1 C1A C2A C3A 179.8(4) . . . . ?
O1 C1A C2A C7A 0.4(6) . . . . ?
O1 C1A C6A C5A -179.9(4) . . . . ?
N4 Mn1 O1 C1 -38.9(3) . . . . ?
N4 Mn1 O1 C1A -41.9(8) . . . . ?
N4 Mn1 O2 C22 61.9(6) . . . . ?
N4 Mn1 O2 C22A 65.0(5) . . . . ?
F1 C5 C6 C1 -179.7(3) . . . . ?
C1 C2 C3 C4 0.7(4) . . . . ?
C1 C2 C7 N4 -16.1(7) . . . . ?
C2 C1 C6 C5 0.0(4) . . . . ?
C2 C3 C4 C5 -0.8(3) . . . . ?
C3 C2 C7 N4 166.2(5) . . . . ?
C3 C4 C5 F1 -179.9(3) . . . . ?
C3 C4 C5 C6 0.6(4) . . . . ?
C4 C5 C6 C1 -0.1(4) . . . . ?
C6 C1 C2 C3 -0.3(5) . . . . ?
C6 C1 C2 C7 -178.0(3) . . . . ?
C7 N4 C20 C8 -102.5(5) . . . . ?
C7 C2 C3 C4 178.5(2) . . . . ?
N3 Mn1 O1 C1 61.8(3) . . . . ?
N3 Mn1 O1 C1A 58.8(8) . . . . ?
N3 Mn1 O2 C22 -38.7(6) . . . . ?
N3 Mn1 O2 C22A -35.6(5) . . . . ?
N3 C15 C16 C17 170.6(11) . . . . ?
N3 C15 C16 C22 -28.6(17) . . . . ?
N3 C15A C16A C17A 179.4(8) . . . . ?
N3 C15A C16A C22A -0.6(8) . . . . ?
F2 C19 C21 C22 178.3(8) . . . . ?
C15 N3 C14 C13 -98.1(9) . . . . ?
C15 C16 C17 C18 159.7(11) . . . . ?
C15 C16 C22 O2 16.4(12) . . . . ?
C15 C16 C22 C21 -159.3(9) . . . . ?
C16 C17 C18 C19 -0.6(16) . . . . ?
C17 C16 C22 O2 178.5(7) . . . . ?
C17 C16 C22 C21 2.7(12) . . . . ?
C17 C18 C19 F2 -177.0(10) . . . . ?
C17 C18 C19 C21 1.6(15) . . . . ?
C18 C19 C21 C22 -0.3(13) . . . . ?
C19 C21 C22 O2 -177.7(7) . . . . ?
C19 C21 C22 C16 -1.9(13) . . . . ?
C22 C16 C17 C18 -1.4(14) . . . . ?
N1 Mn1 O1 C1 150.3(3) . . . . ?
N1 Mn1 O1 C1A 147.3(8) . . . . ?
N1 Mn1 O2 C22 -127.4(6) . . . . ?
N1 Mn1 O2 C22A -124.2(5) . . . . ?
N1 C12 C13 C14 65.6(5) . . . . ?
N2 Mn1 O1 C1 -125.8(3) . . . . ?
N2 Mn1 O1 C1A -128.8(8) . . . . ?
N2 Mn1 O2 C22 148.7(6) . . . . ?
N2 Mn1 O2 C22A 151.8(5) . . . . ?
N2 C10 C11 N1 -58.2(4) . . . . ?
C9 N2 C10 C11 170.2(3) . . . . ?
C9 C8 C20 N4 -65.8(5) . . . . ?
C10 N2 C9 C8 176.9(3) . . . . ?
C11 N1 C12 C13 -178.3(4) . . . . ?
C12 N1 C11 C10 172.4(3) . . . . ?
C12 C13 C14 N3 -69.3(5) . . . . ?
C14 N3 C15 C16 165.5(10) . . . . ?
C14 N3 C15A C16A 154.7(5) . . . . ?
C20 N4 C7 C2 164.7(4) . . . . ?
C20 N4 C7A C2A 140(2) . . . . ?
C20 C8 C9 N2 64.2(5) . . . . ?
F1A C5A C6A C1A -179.9(4) . . . . ?
C1A C2A C3A C4A 0.2(4) . . . . ?
C1A C2A C7A N4 22(3) . . . . ?
C2A C1A C6A C5A 0.0(5) . . . . ?
C2A C3A C4A C5A -0.2(3) . . . . ?
C3A C2A C7A N4 -157(3) . . . . ?
C3A C4A C5A F1A -180.0(3) . . . . ?
C3A C4A C5A C6A 0.1(4) . . . . ?
C4A C5A C6A C1A 0.0(5) . . . . ?
C6A C1A C2A C3A -0.1(6) . . . . ?
C6A C1A C2A C7A -179.6(4) . . . . ?
C7A N4 C20 C8 -125(2) . . . . ?
C7A C2A C3A C4A 179.6(3) . . . . ?
F2A C19A C21A C22A 180.00(9) . . . . ?
C15A N3 C14 C13 -114.9(8) . . . . ?
C15A C16A C17A C18A 180.00(8) . . . . ?
C15A C16A C22A O2 0.00(17) . . . . ?
C15A C16A C22A C21A 180.00(8) . . . . ?
C16A C17A C18A C19A 0.00(15) . . . . ?
C17A C16A C22A O2 180.00(10) . . . . ?
C17A C16A C22A C21A 0.00(16) . . . . ?
C17A C18A C19A F2A 180.00(9) . . . . ?
C17A C18A C19A C21A 0.00(16) . . . . ?
C18A C19A C21A C22A 0.00(17) . . . . ?
C19A C21A C22A O2 180.00(9) . . . . ?
C19A C21A C22A C16A 0.00(15) . . . . ?
C22A C16A C17A C18A 0.00(17) . . . . ?

loop_
_twin_individual_id
_twin_individual_mass_fraction_refined
1 0.52(3)
2 0.48(3)
